data_7714891
loop_
_publ_author_name
'Erlemeier, Lukas'
'M&#xfc;ller, Marius J'
'Stuhrmann, Gina'
'Dunaj, Tobias'
'Werncke, Gunnar'
'Chatterjee, Sangam'
'von H&#xe4;nisch, Carsten'

_publ_section_title
;
 Easy access to strongly fluorescent higher homologues of BODIPY.
;
_journal_issue 3
_journal_name_full 'Dalton transactions (Cambridge, England : 2003)'
_journal_page_first 887
_journal_page_last 893
_journal_paper_doi 10.1039/d3dt03323f
_journal_volume 53
_journal_year 2024
_chemical_formula_moiety 'C40 H47 Ga N2'
_chemical_formula_sum 'C40 H47 Ga N2'
_chemical_formula_weight 625.51
_space_group_crystal_system triclinic
_space_group_IT_number 2
_space_group_name_Hall '-P 1'
_space_group_name_H-M_alt 'P -1'
_atom_sites_solution_hydrogens geom
_audit_creation_date 2023-11-20
_audit_creation_method
;
Olex2 1.2
(compiled 2018.05.29 svn.r3508 for OlexSys, GUI svn.r5506)
;
_audit_update_record
;
2023-11-24 deposited with the CCDC.	2023-12-20 downloaded from the CCDC.
;
_cell_angle_alpha 89.79(2)
_cell_angle_beta 74.07(2)
_cell_angle_gamma 87.68(2)
_cell_formula_units_Z 2
_cell_length_a 8.254(4)
_cell_length_b 14.620(6)
_cell_length_c 14.709(7)
_cell_measurement_reflns_used 4784
_cell_measurement_temperature 100
_cell_measurement_theta_max 28.274
_cell_measurement_theta_min 2.789
_cell_volume 1705.4(14)
_computing_cell_refinement 'SAINT V8.40B (?, 2016)'
_computing_data_collection 'APEX4 v2021.4-0 (Bruker AXS, 2021)'
_computing_data_reduction 'SAINT V8.40B (?, 2016)'
_computing_molecular_graphics 'Olex2 (Dolomanov et al., 2009)'
_computing_publication_material 'Olex2 (Dolomanov et al., 2009)'
_computing_structure_refinement 'ShelXL (Sheldrick, 2015)'
_diffrn_ambient_temperature 100.0
_diffrn_detector 'CCD area detector'
_diffrn_detector_area_resol_mean 7.9
_diffrn_detector_type 'Bruker D8 Quest'
_diffrn_measured_fraction_theta_full 0.996
_diffrn_measured_fraction_theta_max 0.990
_diffrn_measurement_device 'three-circle diffractometer'
_diffrn_measurement_device_type 'Bruker D8 Quest'
_diffrn_measurement_method '\w scans'
_diffrn_radiation_monochromator graphite
_diffrn_radiation_probe x-ray
_diffrn_radiation_type MoK\a
_diffrn_radiation_wavelength 0.71073
_diffrn_reflns_av_unetI/netI 0.0284
_diffrn_reflns_Laue_measured_fraction_full 0.996
_diffrn_reflns_Laue_measured_fraction_max 0.990
_diffrn_reflns_limit_h_max 11
_diffrn_reflns_limit_h_min -10
_diffrn_reflns_limit_k_max 19
_diffrn_reflns_limit_k_min -19
_diffrn_reflns_limit_l_max 19
_diffrn_reflns_limit_l_min 0
_diffrn_reflns_number 8457
_diffrn_reflns_point_group_measured_fraction_full 0.996
_diffrn_reflns_point_group_measured_fraction_max 0.990
_diffrn_reflns_theta_full 25.242
_diffrn_reflns_theta_max 28.387
_diffrn_reflns_theta_min 2.789
_diffrn_source 'sealed X-ray tube'
_diffrn_source_target Mo
_exptl_absorpt_coefficient_mu 0.836
_exptl_absorpt_correction_T_max 0.745687
_exptl_absorpt_correction_T_min 0.659407
_exptl_absorpt_correction_type multi-scan
_exptl_absorpt_process_details
;
 TWINABS-2012/1 (Bruker,2012) was used for absorption correction.

Final HKLF 4 output contains 126332 reflections, Rint = 0.0515
 (91910 with I > 3sig(I), Rint = 0.0465)
;
_exptl_crystal_colour orange
_exptl_crystal_colour_primary orange
_exptl_crystal_density_diffrn 1.218
_exptl_crystal_description block
_exptl_crystal_F_000 664
_exptl_crystal_size_max 0.233
_exptl_crystal_size_mid 0.118
_exptl_crystal_size_min 0.117
_refine_diff_density_max 0.442
_refine_diff_density_min -0.364
_refine_diff_density_rms 0.063
_refine_ls_extinction_method none
_refine_ls_goodness_of_fit_ref 1.054
_refine_ls_hydrogen_treatment constr
_refine_ls_matrix_type full
_refine_ls_number_parameters 400
_refine_ls_number_reflns 8457
_refine_ls_number_restraints 0
_refine_ls_restrained_S_all 1.054
_refine_ls_R_factor_all 0.0363
_refine_ls_R_factor_gt 0.0323
_refine_ls_shift/su_max 0.002
_refine_ls_shift/su_mean 0.000
_refine_ls_structure_factor_coef Fsqd
_refine_ls_weighting_details 'w=1/[\s^2^(Fo^2^)+(0.0374P)^2^+0.9406P] where P=(Fo^2^+2Fc^2^)/3'
_refine_ls_weighting_scheme calc
_refine_ls_wR_factor_gt 0.0822
_refine_ls_wR_factor_ref 0.0848
_reflns_Friedel_coverage 0.000
_reflns_number_gt 7856
_reflns_number_total 8457
_reflns_threshold_expression 'I > 2\s(I)'
_cod_data_source_file d3dt03323f2.cif
_cod_data_source_block rrpx166_0m_4
_cod_depositor_comments 'Adding full bibliography for 7714889--7714895.cif.'
_cod_original_cell_volume 1705.5(14)
_cod_database_code 7714891
_shelx_shelxl_version_number 2018/3
_shelx_space_group_comment
;
The symmetry employed for this shelxl refinement is uniquely defined
by the following loop, which should always be used as a source of
symmetry information in preference to the above space-group names.
They are only intended as comments.
;
_shelx_estimated_absorpt_t_max 0.909
_shelx_estimated_absorpt_t_min 0.829
_olex2_refinement_description
;
1. Twinned data refinement
 Scales: 0.5051(11)
 0.4949(11)
2. Fixed Uiso
 At 1.2 times of:
  All C(H) groups, All C(H,H) groups
 At 1.5 times of:
  All C(H,H,H) groups
3.a Secondary CH2 refined with riding coordinates:
 C37(H37A,H37B), C39(H39A,H39B)
3.b Aromatic/amide H refined with riding coordinates:
 C2(H2), C3(H3), C7(H7), C8(H8), C12(H12), C14(H14), C21(H21), C23(H23),
 C30(H30), C32(H32)
3.c Idealised Me refined as rotating group:
 C16(H16A,H16B,H16C), C17(H17A,H17B,H17C), C18(H18A,H18B,H18C), C25(H25A,H25B,
 H25C), C26(H26A,H26B,H26C), C27(H27A,H27B,H27C), C34(H34A,H34B,H34C), C35(H35A,
 H35B,H35C), C36(H36A,H36B,H36C), C38(H38A,H38B,H38C), C40(H40A,H40B,H40C)
;
_olex2_submission_special_instructions 'No special instructions were received'

loop_
_space_group_symop_operation_xyz
'x, y, z'
'-x, -y, -z'

loop_
_atom_site_label
_atom_site_type_symbol
_atom_site_fract_x
_atom_site_fract_y
_atom_site_fract_z
_atom_site_U_iso_or_equiv
_atom_site_adp_type
_atom_site_occupancy
_atom_site_site_symmetry_order
_atom_site_calc_flag
_atom_site_refinement_flags_posn
_atom_site_refinement_flags_adp
_atom_site_refinement_flags_occupancy
_atom_site_disorder_assembly
_atom_site_disorder_group
Ga1 Ga 0.44676(2) 0.74606(2) 0.25069(2) 0.01090(6) Uani 1 1 d . . . . .
N1 N 0.3604(2) 0.64797(10) 0.34379(11) 0.0128(3) Uani 1 1 d . . . . .
N2 N 0.3517(2) 0.84434(10) 0.34619(11) 0.0129(3) Uani 1 1 d . . . . .
C1 C 0.3827(3) 0.55702(12) 0.32935(14) 0.0153(4) Uani 1 1 d . . . . .
C2 C 0.2723(3) 0.50957(12) 0.40353(15) 0.0204(4) Uani 1 1 d . . . . .
H2 H 0.263308 0.445095 0.409146 0.024 Uiso 1 1 calc R . . . .
C3 C 0.1804(3) 0.57477(12) 0.46594(15) 0.0176(4) Uani 1 1 d . . . . .
H3 H 0.096204 0.563694 0.523065 0.021 Uiso 1 1 calc R . . . .
C4 C 0.2344(2) 0.66140(12) 0.42927(14) 0.0136(4) Uani 1 1 d . . . . .
C5 C 0.17767(19) 0.74677(12) 0.47023(10) 0.0128(3) Uani 1 1 d . . . . .
C6 C 0.2291(3) 0.83180(12) 0.43189(14) 0.0142(4) Uani 1 1 d . . . . .
C7 C 0.1718(3) 0.91891(12) 0.47279(15) 0.0178(4) Uani 1 1 d . . . . .
H7 H 0.089281 0.930467 0.531277 0.021 Uiso 1 1 calc R . . . .
C8 C 0.2575(3) 0.98362(12) 0.41226(15) 0.0198(4) Uani 1 1 d . . . . .
H8 H 0.244488 1.048187 0.420398 0.024 Uiso 1 1 calc R . . . .
C9 C 0.3690(3) 0.93519(12) 0.33532(14) 0.0147(4) Uani 1 1 d . . . . .
C10 C 0.5133(2) 0.51540(11) 0.24859(13) 0.0146(4) Uani 1 1 d . . . . .
C11 C 0.4681(3) 0.48186(11) 0.16977(14) 0.0157(4) Uani 1 1 d . . . . .
C12 C 0.5919(3) 0.44033(12) 0.09598(15) 0.0178(4) Uani 1 1 d . . . . .
H12 H 0.561593 0.418276 0.042457 0.021 Uiso 1 1 calc R . . . .
C13 C 0.7591(3) 0.43029(12) 0.09868(14) 0.0170(4) Uani 1 1 d . . . . .
C14 C 0.8006(3) 0.46324(12) 0.17780(15) 0.0179(4) Uani 1 1 d . . . . .
H14 H 0.913958 0.456460 0.180767 0.021 Uiso 1 1 calc R . . . .
C15 C 0.6808(3) 0.50573(12) 0.25249(14) 0.0168(4) Uani 1 1 d . . . . .
C16 C 0.2865(3) 0.48908(13) 0.16677(16) 0.0205(4) Uani 1 1 d . . . . .
H16A H 0.219706 0.447196 0.213030 0.031 Uiso 1 1 calc GR . . . .
H16B H 0.280104 0.472746 0.103325 0.031 Uiso 1 1 calc GR . . . .
H16C H 0.241915 0.551994 0.182002 0.031 Uiso 1 1 calc GR . . . .
C17 C 0.8926(3) 0.38428(14) 0.01898(16) 0.0242(4) Uani 1 1 d . . . . .
H17A H 0.953608 0.430908 -0.023478 0.036 Uiso 1 1 calc GR . . . .
H17B H 0.839115 0.343980 -0.016298 0.036 Uiso 1 1 calc GR . . . .
H17C H 0.971734 0.348085 0.044961 0.036 Uiso 1 1 calc GR . . . .
C18 C 0.7308(3) 0.53998(15) 0.33702(17) 0.0255(4) Uani 1 1 d . . . . .
H18A H 0.663845 0.510562 0.394266 0.038 Uiso 1 1 calc GR . . . .
H18B H 0.710140 0.606464 0.342838 0.038 Uiso 1 1 calc GR . . . .
H18C H 0.850770 0.525183 0.328933 0.038 Uiso 1 1 calc GR . . . .
C19 C 0.4954(2) 0.97598(11) 0.25535(14) 0.0147(4) Uani 1 1 d . . . . .
C20 C 0.4502(2) 1.01003(11) 0.17639(14) 0.0150(4) Uani 1 1 d . . . . .
C21 C 0.5709(3) 1.05154(12) 0.10464(15) 0.0170(4) Uani 1 1 d . . . . .
H21 H 0.541015 1.073442 0.050291 0.020 Uiso 1 1 calc R . . . .
C22 C 0.7348(3) 1.06157(12) 0.11107(15) 0.0190(4) Uani 1 1 d . . . . .
C23 C 0.7758(3) 1.02784(13) 0.19067(15) 0.0188(4) Uani 1 1 d . . . . .
H23 H 0.887036 1.034410 0.195777 0.023 Uiso 1 1 calc R . . . .
C24 C 0.6603(3) 0.98496(12) 0.26280(15) 0.0176(4) Uani 1 1 d . . . . .
C25 C 0.2702(3) 1.00629(13) 0.17061(16) 0.0201(4) Uani 1 1 d . . . . .
H25A H 0.228827 0.944934 0.187739 0.030 Uiso 1 1 calc GR . . . .
H25B H 0.266217 1.020030 0.105977 0.030 Uiso 1 1 calc GR . . . .
H25C H 0.198953 1.051477 0.214385 0.030 Uiso 1 1 calc GR . . . .
C26 C 0.8622(3) 1.10988(15) 0.03482(16) 0.0260(4) Uani 1 1 d . . . . .
H26A H 0.964052 1.118351 0.055264 0.039 Uiso 1 1 calc GR . . . .
H26B H 0.814388 1.169727 0.022938 0.039 Uiso 1 1 calc GR . . . .
H26C H 0.890962 1.072999 -0.023330 0.039 Uiso 1 1 calc GR . . . .
C27 C 0.7079(3) 0.95202(15) 0.34968(16) 0.0252(4) Uani 1 1 d . . . . .
H27A H 0.649242 0.990724 0.403923 0.038 Uiso 1 1 calc GR . . . .
H27B H 0.829995 0.955407 0.339158 0.038 Uiso 1 1 calc GR . . . .
H27C H 0.675397 0.888510 0.362397 0.038 Uiso 1 1 calc GR . . . .
C28 C 0.05353(19) 0.74720(11) 0.56648(11) 0.0136(3) Uani 1 1 d . . . . .
C29 C -0.1200(2) 0.74812(12) 0.57572(11) 0.0151(3) Uani 1 1 d . . . . .
C30 C -0.2317(2) 0.74897(12) 0.66643(12) 0.0187(3) Uani 1 1 d . . . . .
H30 H -0.349506 0.749782 0.673042 0.022 Uiso 1 1 calc R . . . .
C31 C -0.1754(2) 0.74867(12) 0.74719(12) 0.0195(3) Uani 1 1 d . . . . .
C32 C -0.0027(2) 0.74772(13) 0.73593(11) 0.0204(3) Uani 1 1 d . . . . .
H32 H 0.037463 0.747604 0.790572 0.024 Uiso 1 1 calc R . . . .
C33 C 0.1135(2) 0.74692(13) 0.64699(11) 0.0176(3) Uani 1 1 d . . . . .
C34 C -0.1855(2) 0.74738(15) 0.48991(12) 0.0235(4) Uani 1 1 d . . . . .
H34A H -0.158319 0.687639 0.458204 0.035 Uiso 1 1 calc GR . . . .
H34B H -0.132849 0.795393 0.446369 0.035 Uiso 1 1 calc GR . . . .
H34C H -0.308085 0.758631 0.509223 0.035 Uiso 1 1 calc GR . . . .
C35 C -0.2969(3) 0.75004(15) 0.84499(13) 0.0286(4) Uani 1 1 d . . . . .
H35A H -0.302302 0.811165 0.873053 0.043 Uiso 1 1 calc GR . . . .
H35B H -0.258071 0.704924 0.884626 0.043 Uiso 1 1 calc GR . . . .
H35C H -0.409195 0.734921 0.840729 0.043 Uiso 1 1 calc GR . . . .
C36 C 0.2996(2) 0.74573(17) 0.63910(13) 0.0272(4) Uani 1 1 d . . . . .
H36A H 0.357596 0.696737 0.595526 0.041 Uiso 1 1 calc GR . . . .
H36B H 0.317201 0.734935 0.701549 0.041 Uiso 1 1 calc GR . . . .
H36C H 0.344845 0.804752 0.615098 0.041 Uiso 1 1 calc GR . . . .
C37 C 0.69235(19) 0.74554(13) 0.19749(11) 0.0173(3) Uani 1 1 d . . . . .
H37A H 0.742428 0.781975 0.238710 0.021 Uiso 1 1 calc R . . . .
H37B H 0.739700 0.681997 0.194930 0.021 Uiso 1 1 calc R . . . .
C38 C 0.7377(2) 0.78592(15) 0.09777(14) 0.0254(4) Uani 1 1 d . . . . .
H38A H 0.683565 0.751618 0.057843 0.038 Uiso 1 1 calc GR . . . .
H38B H 0.860298 0.781686 0.070693 0.038 Uiso 1 1 calc GR . . . .
H38C H 0.698217 0.850265 0.101019 0.038 Uiso 1 1 calc GR . . . .
C39 C 0.3063(2) 0.74816(13) 0.16156(11) 0.0166(3) Uani 1 1 d . . . . .
H39A H 0.333085 0.802480 0.120604 0.020 Uiso 1 1 calc R . . . .
H39B H 0.336095 0.693101 0.120443 0.020 Uiso 1 1 calc R . . . .
C40 C 0.1162(2) 0.75084(15) 0.20963(13) 0.0244(4) Uani 1 1 d . . . . .
H40A H 0.054672 0.751764 0.161336 0.037 Uiso 1 1 calc GR . . . .
H40B H 0.084713 0.805999 0.249227 0.037 Uiso 1 1 calc GR . . . .
H40C H 0.087730 0.696482 0.249074 0.037 Uiso 1 1 calc GR . . . .

loop_
_atom_site_aniso_label
_atom_site_aniso_U_11
_atom_site_aniso_U_22
_atom_site_aniso_U_33
_atom_site_aniso_U_23
_atom_site_aniso_U_13
_atom_site_aniso_U_12
Ga1 0.00972(8) 0.01303(10) 0.00929(8) 0.00034(6) -0.00141(6) -0.00082(6)
N1 0.0125(8) 0.0142(7) 0.0102(8) -0.0003(5) -0.0008(6) 0.0004(5)
N2 0.0134(8) 0.0138(7) 0.0105(8) -0.0001(5) -0.0013(6) -0.0013(5)
C1 0.0170(9) 0.0146(8) 0.0142(9) 0.0010(6) -0.0042(8) -0.0009(6)
C2 0.0247(10) 0.0139(8) 0.0188(10) 0.0023(7) 0.0004(8) -0.0021(7)
C3 0.0194(10) 0.0166(8) 0.0145(10) 0.0021(6) -0.0006(8) -0.0011(7)
C4 0.0118(9) 0.0171(8) 0.0109(9) 0.0016(6) -0.0018(7) -0.0010(6)
C5 0.0110(6) 0.0168(8) 0.0107(6) 0.0010(6) -0.0030(5) -0.0018(6)
C6 0.0138(9) 0.0163(8) 0.0116(9) -0.0009(6) -0.0019(7) -0.0008(6)
C7 0.0194(10) 0.0158(8) 0.0150(10) -0.0027(6) 0.0006(8) 0.0003(6)
C8 0.0221(10) 0.0136(8) 0.0202(10) -0.0028(7) 0.0003(8) -0.0009(7)
C9 0.0153(9) 0.0145(8) 0.0130(9) 0.0002(6) -0.0015(7) -0.0016(6)
C10 0.0173(9) 0.0107(7) 0.0139(9) 0.0007(6) -0.0012(7) -0.0001(6)
C11 0.0173(9) 0.0115(8) 0.0174(9) 0.0007(6) -0.0033(7) -0.0017(6)
C12 0.0194(10) 0.0165(8) 0.0166(9) -0.0021(6) -0.0034(8) -0.0017(7)
C13 0.0186(9) 0.0138(8) 0.0174(9) -0.0008(6) -0.0030(8) 0.0011(6)
C14 0.0148(9) 0.0179(8) 0.0194(10) 0.0012(7) -0.0025(7) 0.0018(6)
C15 0.0200(10) 0.0156(8) 0.0151(9) 0.0009(6) -0.0056(8) 0.0003(6)
C16 0.0166(10) 0.0209(9) 0.0233(11) -0.0033(7) -0.0044(8) -0.0013(7)
C17 0.0213(10) 0.0240(10) 0.0246(11) -0.0062(8) -0.0024(9) 0.0037(7)
C18 0.0277(12) 0.0310(11) 0.0191(10) -0.0039(8) -0.0094(9) 0.0048(8)
C19 0.0158(9) 0.0110(7) 0.0167(9) -0.0002(6) -0.0034(7) -0.0015(6)
C20 0.0139(9) 0.0136(8) 0.0162(9) 0.0002(6) -0.0019(7) -0.0004(6)
C21 0.0190(10) 0.0164(8) 0.0162(9) 0.0039(6) -0.0058(8) -0.0004(6)
C22 0.0185(10) 0.0167(8) 0.0188(10) 0.0030(7) 0.0005(8) -0.0048(7)
C23 0.0144(9) 0.0220(9) 0.0211(10) 0.0023(7) -0.0059(8) -0.0045(7)
C24 0.0187(10) 0.0173(8) 0.0170(9) 0.0010(6) -0.0049(8) -0.0025(7)
C25 0.0148(9) 0.0218(9) 0.0246(11) 0.0033(7) -0.0071(8) -0.0010(7)
C26 0.0224(11) 0.0301(10) 0.0233(11) 0.0089(8) -0.0016(9) -0.0097(8)
C27 0.0268(11) 0.0329(11) 0.0198(10) 0.0058(8) -0.0124(9) -0.0081(8)
C28 0.0143(7) 0.0127(7) 0.0119(7) 0.0002(6) -0.0004(5) -0.0008(6)
C29 0.0139(7) 0.0140(7) 0.0163(7) 0.0017(6) -0.0021(6) -0.0011(6)
C30 0.0144(7) 0.0167(8) 0.0214(8) 0.0005(7) 0.0011(6) -0.0006(7)
C31 0.0239(8) 0.0138(8) 0.0154(7) 0.0007(6) 0.0038(6) -0.0005(7)
C32 0.0263(8) 0.0219(9) 0.0121(7) -0.0007(7) -0.0039(6) -0.0009(7)
C33 0.0170(7) 0.0202(8) 0.0152(7) -0.0003(7) -0.0037(6) -0.0006(7)
C34 0.0169(8) 0.0335(10) 0.0212(8) 0.0031(8) -0.0069(6) -0.0024(8)
C35 0.0358(10) 0.0229(9) 0.0178(8) 0.0002(8) 0.0088(7) -0.0015(8)
C36 0.0194(8) 0.0442(12) 0.0197(8) -0.0002(9) -0.0081(7) -0.0014(9)
C37 0.0107(7) 0.0210(8) 0.0190(8) 0.0010(7) -0.0019(6) 0.0004(6)
C38 0.0187(9) 0.0336(11) 0.0183(9) 0.0045(8) 0.0044(7) -0.0005(8)
C39 0.0153(7) 0.0211(8) 0.0140(7) -0.0001(7) -0.0049(6) -0.0008(7)
C40 0.0151(8) 0.0333(10) 0.0259(9) -0.0032(8) -0.0075(7) 0.0001(8)

loop_
_atom_type_symbol
_atom_type_description
_atom_type_scat_dispersion_real
_atom_type_scat_dispersion_imag
_atom_type_scat_source
C C 0.0033 0.0016 'International Tables Vol C Tables 4.2.6.8 and 6.1.1.4'
H H 0.0000 0.0000 'International Tables Vol C Tables 4.2.6.8 and 6.1.1.4'
Ga Ga 0.2307 1.6083 'International Tables Vol C Tables 4.2.6.8 and 6.1.1.4'
N N 0.0061 0.0033 'International Tables Vol C Tables 4.2.6.8 and 6.1.1.4'

loop_
_geom_angle_atom_site_label_1
_geom_angle_atom_site_label_2
_geom_angle_atom_site_label_3
_geom_angle
_geom_angle_site_symmetry_1
_geom_angle_site_symmetry_3
_geom_angle_publ_flag
N2 Ga1 N1 92.07(7) . . ?
C37 Ga1 N1 115.82(7) . . ?
C37 Ga1 N2 114.74(7) . . ?
C37 Ga1 C39 117.74(7) . . ?
C39 Ga1 N1 106.53(8) . . ?
C39 Ga1 N2 106.66(8) . . ?
C1 N1 Ga1 127.13(14) . . ?
C1 N1 C4 106.77(15) . . ?
C4 N1 Ga1 124.74(12) . . ?
C6 N2 Ga1 124.81(12) . . ?
C9 N2 Ga1 127.51(14) . . ?
C9 N2 C6 106.82(15) . . ?
N1 C1 C2 110.63(17) . . ?
N1 C1 C10 122.87(17) . . ?
C2 C1 C10 126.42(16) . . ?
C1 C2 H2 126.6 . . ?
C3 C2 C1 106.80(17) . . ?
C3 C2 H2 126.6 . . ?
C2 C3 H3 126.3 . . ?
C2 C3 C4 107.31(18) . . ?
C4 C3 H3 126.3 . . ?
N1 C4 C3 108.49(15) . . ?
C5 C4 N1 124.43(16) . . ?
C5 C4 C3 127.06(17) . . ?
C4 C5 C6 126.35(14) . . ?
C4 C5 C28 116.78(15) . . ?
C6 C5 C28 116.84(15) . . ?
N2 C6 C7 108.50(16) . . ?
C5 C6 N2 124.70(16) . . ?
C5 C6 C7 126.77(18) . . ?
C6 C7 H7 126.3 . . ?
C8 C7 C6 107.42(18) . . ?
C8 C7 H7 126.3 . . ?
C7 C8 H8 126.7 . . ?
C7 C8 C9 106.62(16) . . ?
C9 C8 H8 126.7 . . ?
N2 C9 C8 110.62(17) . . ?
N2 C9 C19 123.14(17) . . ?
C8 C9 C19 126.16(16) . . ?
C11 C10 C1 120.07(18) . . ?
C15 C10 C1 119.93(18) . . ?
C15 C10 C11 119.94(18) . . ?
C10 C11 C16 120.15(18) . . ?
C12 C11 C10 119.18(19) . . ?
C12 C11 C16 120.65(19) . . ?
C11 C12 H12 119.2 . . ?
C11 C12 C13 121.60(19) . . ?
C13 C12 H12 119.2 . . ?
C12 C13 C17 121.45(19) . . ?
C14 C13 C12 118.19(19) . . ?
C14 C13 C17 120.36(19) . . ?
C13 C14 H14 119.1 . . ?
C15 C14 C13 121.9(2) . . ?
C15 C14 H14 119.1 . . ?
C10 C15 C18 120.59(18) . . ?
C14 C15 C10 119.22(19) . . ?
C14 C15 C18 120.2(2) . . ?
C11 C16 H16A 109.5 . . ?
C11 C16 H16B 109.5 . . ?
C11 C16 H16C 109.5 . . ?
H16A C16 H16B 109.5 . . ?
H16A C16 H16C 109.5 . . ?
H16B C16 H16C 109.5 . . ?
C13 C17 H17A 109.5 . . ?
C13 C17 H17B 109.5 . . ?
C13 C17 H17C 109.5 . . ?
H17A C17 H17B 109.5 . . ?
H17A C17 H17C 109.5 . . ?
H17B C17 H17C 109.5 . . ?
C15 C18 H18A 109.5 . . ?
C15 C18 H18B 109.5 . . ?
C15 C18 H18C 109.5 . . ?
H18A C18 H18B 109.5 . . ?
H18A C18 H18C 109.5 . . ?
H18B C18 H18C 109.5 . . ?
C20 C19 C9 121.07(18) . . ?
C20 C19 C24 120.21(18) . . ?
C24 C19 C9 118.61(18) . . ?
C19 C20 C25 120.62(17) . . ?
C21 C20 C19 119.31(18) . . ?
C21 C20 C25 120.00(18) . . ?
C20 C21 H21 119.4 . . ?
C20 C21 C22 121.28(19) . . ?
C22 C21 H21 119.4 . . ?
C21 C22 C26 120.8(2) . . ?
C23 C22 C21 118.21(18) . . ?
C23 C22 C26 121.00(19) . . ?
C22 C23 H23 118.9 . . ?
C24 C23 C22 122.26(19) . . ?
C24 C23 H23 118.9 . . ?
C19 C24 C27 120.50(18) . . ?
C23 C24 C19 118.72(19) . . ?
C23 C24 C27 120.73(19) . . ?
C20 C25 H25A 109.5 . . ?
C20 C25 H25B 109.5 . . ?
C20 C25 H25C 109.5 . . ?
H25A C25 H25B 109.5 . . ?
H25A C25 H25C 109.5 . . ?
H25B C25 H25C 109.5 . . ?
C22 C26 H26A 109.5 . . ?
C22 C26 H26B 109.5 . . ?
C22 C26 H26C 109.5 . . ?
H26A C26 H26B 109.5 . . ?
H26A C26 H26C 109.5 . . ?
H26B C26 H26C 109.5 . . ?
C24 C27 H27A 109.5 . . ?
C24 C27 H27B 109.5 . . ?
C24 C27 H27C 109.5 . . ?
H27A C27 H27B 109.5 . . ?
H27A C27 H27C 109.5 . . ?
H27B C27 H27C 109.5 . . ?
C29 C28 C5 120.39(14) . . ?
C29 C28 C33 120.38(14) . . ?
C33 C28 C5 119.22(14) . . ?
C28 C29 C34 120.82(14) . . ?
C30 C29 C28 118.76(15) . . ?
C30 C29 C34 120.41(15) . . ?
C29 C30 H30 119.0 . . ?
C31 C30 C29 121.90(16) . . ?
C31 C30 H30 119.0 . . ?
C30 C31 C35 121.59(17) . . ?
C32 C31 C30 118.10(15) . . ?
C32 C31 C35 120.30(17) . . ?
C31 C32 H32 119.0 . . ?
C31 C32 C33 122.07(16) . . ?
C33 C32 H32 119.0 . . ?
C28 C33 C36 121.50(15) . . ?
C32 C33 C28 118.78(16) . . ?
C32 C33 C36 119.73(15) . . ?
C29 C34 H34A 109.5 . . ?
C29 C34 H34B 109.5 . . ?
C29 C34 H34C 109.5 . . ?
H34A C34 H34B 109.5 . . ?
H34A C34 H34C 109.5 . . ?
H34B C34 H34C 109.5 . . ?
C31 C35 H35A 109.5 . . ?
C31 C35 H35B 109.5 . . ?
C31 C35 H35C 109.5 . . ?
H35A C35 H35B 109.5 . . ?
H35A C35 H35C 109.5 . . ?
H35B C35 H35C 109.5 . . ?
C33 C36 H36A 109.5 . . ?
C33 C36 H36B 109.5 . . ?
C33 C36 H36C 109.5 . . ?
H36A C36 H36B 109.5 . . ?
H36A C36 H36C 109.5 . . ?
H36B C36 H36C 109.5 . . ?
Ga1 C37 H37A 109.6 . . ?
Ga1 C37 H37B 109.6 . . ?
H37A C37 H37B 108.1 . . ?
C38 C37 Ga1 110.48(12) . . ?
C38 C37 H37A 109.6 . . ?
C38 C37 H37B 109.6 . . ?
C37 C38 H38A 109.5 . . ?
C37 C38 H38B 109.5 . . ?
C37 C38 H38C 109.5 . . ?
H38A C38 H38B 109.5 . . ?
H38A C38 H38C 109.5 . . ?
H38B C38 H38C 109.5 . . ?
Ga1 C39 H39A 108.8 . . ?
Ga1 C39 H39B 108.8 . . ?
H39A C39 H39B 107.7 . . ?
C40 C39 Ga1 113.97(12) . . ?
C40 C39 H39A 108.8 . . ?
C40 C39 H39B 108.8 . . ?
C39 C40 H40A 109.5 . . ?
C39 C40 H40B 109.5 . . ?
C39 C40 H40C 109.5 . . ?
H40A C40 H40B 109.5 . . ?
H40A C40 H40C 109.5 . . ?
H40B C40 H40C 109.5 . . ?

loop_
_geom_bond_atom_site_label_1
_geom_bond_atom_site_label_2
_geom_bond_distance
_geom_bond_site_symmetry_2
_geom_bond_publ_flag
Ga1 N1 1.9932(17) . ?
Ga1 N2 1.9930(17) . ?
Ga1 C37 1.9621(19) . ?
Ga1 C39 1.9739(17) . ?
N1 C1 1.344(2) . ?
N1 C4 1.403(3) . ?
N2 C6 1.400(3) . ?
N2 C9 1.346(2) . ?
C1 C2 1.415(3) . ?
C1 C10 1.481(3) . ?
C2 H2 0.9500 . ?
C2 C3 1.376(3) . ?
C3 H3 0.9500 . ?
C3 C4 1.415(2) . ?
C4 C5 1.394(2) . ?
C5 C6 1.396(2) . ?
C5 C28 1.502(2) . ?
C6 C7 1.417(2) . ?
C7 H7 0.9500 . ?
C7 C8 1.375(3) . ?
C8 H8 0.9500 . ?
C8 C9 1.418(3) . ?
C9 C19 1.483(3) . ?
C10 C11 1.407(3) . ?
C10 C15 1.401(3) . ?
C11 C12 1.391(3) . ?
C11 C16 1.511(3) . ?
C12 H12 0.9500 . ?
C12 C13 1.394(3) . ?
C13 C14 1.393(3) . ?
C13 C17 1.509(3) . ?
C14 H14 0.9500 . ?
C14 C15 1.389(3) . ?
C15 C18 1.506(3) . ?
C16 H16A 0.9800 . ?
C16 H16B 0.9800 . ?
C16 H16C 0.9800 . ?
C17 H17A 0.9800 . ?
C17 H17B 0.9800 . ?
C17 H17C 0.9800 . ?
C18 H18A 0.9800 . ?
C18 H18B 0.9800 . ?
C18 H18C 0.9800 . ?
C19 C20 1.398(3) . ?
C19 C24 1.407(3) . ?
C20 C21 1.393(3) . ?
C20 C25 1.515(3) . ?
C21 H21 0.9500 . ?
C21 C22 1.395(3) . ?
C22 C23 1.389(3) . ?
C22 C26 1.507(3) . ?
C23 H23 0.9500 . ?
C23 C24 1.384(3) . ?
C24 C27 1.508(3) . ?
C25 H25A 0.9800 . ?
C25 H25B 0.9800 . ?
C25 H25C 0.9800 . ?
C26 H26A 0.9800 . ?
C26 H26B 0.9800 . ?
C26 H26C 0.9800 . ?
C27 H27A 0.9800 . ?
C27 H27B 0.9800 . ?
C27 H27C 0.9800 . ?
C28 C29 1.401(2) . ?
C28 C33 1.403(2) . ?
C29 C30 1.398(2) . ?
C29 C34 1.504(2) . ?
C30 H30 0.9500 . ?
C30 C31 1.389(3) . ?
C31 C32 1.388(3) . ?
C31 C35 1.511(2) . ?
C32 H32 0.9500 . ?
C32 C33 1.393(2) . ?
C33 C36 1.508(2) . ?
C34 H34A 0.9800 . ?
C34 H34B 0.9800 . ?
C34 H34C 0.9800 . ?
C35 H35A 0.9800 . ?
C35 H35B 0.9800 . ?
C35 H35C 0.9800 . ?
C36 H36A 0.9800 . ?
C36 H36B 0.9800 . ?
C36 H36C 0.9800 . ?
C37 H37A 0.9900 . ?
C37 H37B 0.9900 . ?
C37 C38 1.533(3) . ?
C38 H38A 0.9800 . ?
C38 H38B 0.9800 . ?
C38 H38C 0.9800 . ?
C39 H39A 0.9900 . ?
C39 H39B 0.9900 . ?
C39 C40 1.533(2) . ?
C40 H40A 0.9800 . ?
C40 H40B 0.9800 . ?
C40 H40C 0.9800 . ?

loop_
_geom_torsion_atom_site_label_1
_geom_torsion_atom_site_label_2
_geom_torsion_atom_site_label_3
_geom_torsion_atom_site_label_4
_geom_torsion
_geom_torsion_site_symmetry_1
_geom_torsion_site_symmetry_2
_geom_torsion_site_symmetry_3
_geom_torsion_site_symmetry_4
_geom_torsion_publ_flag
Ga1 N1 C1 C2 -166.52(15) . . . . ?
Ga1 N1 C1 C10 16.7(3) . . . . ?
Ga1 N1 C4 C3 167.15(14) . . . . ?
Ga1 N1 C4 C5 -14.2(3) . . . . ?
Ga1 N2 C6 C5 11.8(3) . . . . ?
Ga1 N2 C6 C7 -169.79(14) . . . . ?
Ga1 N2 C9 C8 168.81(15) . . . . ?
Ga1 N2 C9 C19 -14.2(3) . . . . ?
N1 C1 C2 C3 -0.6(3) . . . . ?
N1 C1 C10 C11 -102.7(2) . . . . ?
N1 C1 C10 C15 80.2(2) . . . . ?
N1 C4 C5 C6 3.4(3) . . . . ?
N1 C4 C5 C28 -174.37(16) . . . . ?
N2 C6 C7 C8 0.5(2) . . . . ?
N2 C9 C19 C20 99.0(2) . . . . ?
N2 C9 C19 C24 -84.8(2) . . . . ?
C1 N1 C4 C3 -0.3(2) . . . . ?
C1 N1 C4 C5 178.39(18) . . . . ?
C1 C2 C3 C4 0.4(2) . . . . ?
C1 C10 C11 C12 -177.93(16) . . . . ?
C1 C10 C11 C16 0.7(3) . . . . ?
C1 C10 C15 C14 177.44(16) . . . . ?
C1 C10 C15 C18 -1.9(3) . . . . ?
C2 C1 C10 C11 81.0(3) . . . . ?
C2 C1 C10 C15 -96.1(3) . . . . ?
C2 C3 C4 N1 0.0(2) . . . . ?
C2 C3 C4 C5 -178.7(2) . . . . ?
C3 C4 C5 C6 -178.2(2) . . . . ?
C3 C4 C5 C28 4.1(3) . . . . ?
C4 N1 C1 C2 0.5(2) . . . . ?
C4 N1 C1 C10 -176.29(18) . . . . ?
C4 C5 C6 N2 -2.1(3) . . . . ?
C4 C5 C6 C7 179.8(2) . . . . ?
C4 C5 C28 C29 -89.9(2) . . . . ?
C4 C5 C28 C33 90.3(2) . . . . ?
C5 C6 C7 C8 178.9(2) . . . . ?
C5 C28 C29 C30 -179.67(16) . . . . ?
C5 C28 C29 C34 0.9(3) . . . . ?
C5 C28 C33 C32 179.73(16) . . . . ?
C5 C28 C33 C36 -0.3(3) . . . . ?
C6 N2 C9 C8 -0.8(2) . . . . ?
C6 N2 C9 C19 176.19(19) . . . . ?
C6 C5 C28 C29 92.1(2) . . . . ?
C6 C5 C28 C33 -87.7(2) . . . . ?
C6 C7 C8 C9 -1.0(2) . . . . ?
C7 C8 C9 N2 1.2(3) . . . . ?
C7 C8 C9 C19 -175.8(2) . . . . ?
C8 C9 C19 C20 -84.5(3) . . . . ?
C8 C9 C19 C24 91.7(3) . . . . ?
C9 N2 C6 C5 -178.20(18) . . . . ?
C9 N2 C6 C7 0.2(2) . . . . ?
C9 C19 C20 C21 177.14(16) . . . . ?
C9 C19 C20 C25 0.1(3) . . . . ?
C9 C19 C24 C23 -176.30(17) . . . . ?
C9 C19 C24 C27 1.2(3) . . . . ?
C10 C1 C2 C3 176.1(2) . . . . ?
C10 C11 C12 C13 0.7(3) . . . . ?
C11 C10 C15 C14 0.3(3) . . . . ?
C11 C10 C15 C18 -179.06(17) . . . . ?
C11 C12 C13 C14 -0.1(3) . . . . ?
C11 C12 C13 C17 179.33(17) . . . . ?
C12 C13 C14 C15 -0.4(3) . . . . ?
C13 C14 C15 C10 0.3(3) . . . . ?
C13 C14 C15 C18 179.68(18) . . . . ?
C15 C10 C11 C12 -0.8(3) . . . . ?
C15 C10 C11 C16 177.81(16) . . . . ?
C16 C11 C12 C13 -177.90(17) . . . . ?
C17 C13 C14 C15 -179.85(18) . . . . ?
C19 C20 C21 C22 -1.4(3) . . . . ?
C20 C19 C24 C23 -0.1(3) . . . . ?
C20 C19 C24 C27 177.38(18) . . . . ?
C20 C21 C22 C23 0.9(3) . . . . ?
C20 C21 C22 C26 -177.57(18) . . . . ?
C21 C22 C23 C24 0.1(3) . . . . ?
C22 C23 C24 C19 -0.5(3) . . . . ?
C22 C23 C24 C27 -177.94(19) . . . . ?
C24 C19 C20 C21 1.0(3) . . . . ?
C24 C19 C20 C25 -175.98(17) . . . . ?
C25 C20 C21 C22 175.58(18) . . . . ?
C26 C22 C23 C24 178.55(19) . . . . ?
C28 C5 C6 N2 175.63(17) . . . . ?
C28 C5 C6 C7 -2.5(3) . . . . ?
C28 C29 C30 C31 -0.2(3) . . . . ?
C29 C28 C33 C32 -0.1(3) . . . . ?
C29 C28 C33 C36 179.87(18) . . . . ?
C29 C30 C31 C32 0.2(3) . . . . ?
C29 C30 C31 C35 179.71(17) . . . . ?
C30 C31 C32 C33 -0.1(3) . . . . ?
C31 C32 C33 C28 0.1(3) . . . . ?
C31 C32 C33 C36 -179.89(18) . . . . ?
C33 C28 C29 C30 0.1(3) . . . . ?
C33 C28 C29 C34 -179.32(17) . . . . ?
C34 C29 C30 C31 179.29(17) . . . . ?
C35 C31 C32 C33 -179.66(18) . . . . ?

loop_
_twin_individual_id
_twin_individual_mass_fraction_refined
1 0.5051(11)
2 0.4949(11)
